data_4332478
loop_
_publ_author_name
'Choi, Da Hye'
'Yoon, Jung Hee'
'Lim, Jeong Hak'
'Kim, Hyoung Chan'
'Hong, Chang Seop'

_publ_section_title
;
 Methylpyrazole-Capped Two-Dimensional Supramolecular M(II) (M = Mn, Ni,
 Co) Assemblies Constructed by Covalent and Noncovalent
 Interactions:&#x00A0; Uncommon Coordination Modes of Methylpyrazoles and
 Magnetic Properties
;
_journal_issue 15
_journal_name_full 'Inorganic Chemistry'
_journal_page_first 5947
_journal_page_last 5952
_journal_paper_doi 10.1021/ic060429c
_journal_volume 45
_journal_year 2006
_chemical_formula_sum 'C12 H14 Co0.5 N4 O2'
_chemical_formula_weight 275.74
_chemical_name_systematic
;
 ?
;
_space_group_IT_number 15
_symmetry_cell_setting monoclinic
_symmetry_space_group_name_Hall '-C 2yc'
_symmetry_space_group_name_H-M 'C 1 2/c 1'
_atom_sites_solution_hydrogens geom
_atom_sites_solution_primary direct
_atom_sites_solution_secondary difmap
_audit_creation_method SHELXL-97
_cell_angle_alpha 90.00
_cell_angle_beta 94.5930(10)
_cell_angle_gamma 90.00
_cell_formula_units_Z 8
_cell_length_a 11.4804(2)
_cell_length_b 13.3369(2)
_cell_length_c 16.8693(3)
_cell_measurement_temperature 130
_cell_volume 2574.61(7)
_computing_structure_refinement 'SHELXL-97 (Sheldrick, 1997)'
_diffrn_ambient_temperature 130
_diffrn_measured_fraction_theta_full 0.993
_diffrn_measured_fraction_theta_max 0.993
_diffrn_radiation_monochromator graphite
_diffrn_radiation_source 'fine-focus sealed tube'
_diffrn_radiation_type MoK\a
_diffrn_radiation_wavelength 0.71073
_diffrn_reflns_av_R_equivalents 0.0296
_diffrn_reflns_av_sigmaI/netI 0.0322
_diffrn_reflns_limit_h_max 15
_diffrn_reflns_limit_h_min -15
_diffrn_reflns_limit_k_max 17
_diffrn_reflns_limit_k_min -17
_diffrn_reflns_limit_l_max 19
_diffrn_reflns_limit_l_min -22
_diffrn_reflns_number 11962
_diffrn_reflns_theta_full 28.30
_diffrn_reflns_theta_max 28.30
_diffrn_reflns_theta_min 2.35
_exptl_absorpt_coefficient_mu 0.713
_exptl_crystal_colour pink
_exptl_crystal_density_diffrn 1.423
_exptl_crystal_density_method 'not measured'
_exptl_crystal_description rod
_exptl_crystal_F_000 1148
_exptl_crystal_size_max 0.35
_exptl_crystal_size_mid 0.16
_exptl_crystal_size_min 0.06
_refine_diff_density_max 0.656
_refine_diff_density_min -0.516
_refine_diff_density_rms 0.075
_refine_ls_extinction_method none
_refine_ls_goodness_of_fit_ref 1.034
_refine_ls_hydrogen_treatment mixed
_refine_ls_matrix_type full
_refine_ls_number_parameters 195
_refine_ls_number_reflns 3196
_refine_ls_number_restraints 0
_refine_ls_restrained_S_all 1.034
_refine_ls_R_factor_all 0.0575
_refine_ls_R_factor_gt 0.0452
_refine_ls_shift/su_max 0.001
_refine_ls_shift/su_mean 0.000
_refine_ls_structure_factor_coef Fsqd
_refine_ls_weighting_details 'calc w=1/[\s^2^(Fo^2^)+(0.0598P)^2^+6.1560P] where P=(Fo^2^+2Fc^2^)/3'
_refine_ls_weighting_scheme calc
_refine_ls_wR_factor_gt 0.1153
_refine_ls_wR_factor_ref 0.1223
_reflns_number_gt 2644
_reflns_number_total 3196
_reflns_threshold_expression >2sigma(I)
_cod_data_source_file ic060429csup3.cif
_cod_data_source_block c2-c
_cod_depositor_comments
;
The following automatic conversions were performed:

'_symmetry_cell_setting' value 'Monoclinic' changed to 'monoclinic'
according to /home/saulius/struct/CIF-dictionaries/cif_core.dic
dictionary named 'cif_core.dic' version 2.4.2 from 2011-04-26.

Automatic conversion script
Id: cif_fix_values 1891 2012-01-12 08:04:46Z andrius 
;
_cod_original_sg_symbol_H-M C2/c
_cod_original_formula_sum 'C12 H14 Co0.50 N4 O2'
_cod_database_code 4332478

loop_
_symmetry_equiv_pos_as_xyz
'x, y, z'
'-x, y, -z+1/2'
'x+1/2, y+1/2, z'
'-x+1/2, y+1/2, -z+1/2'
'-x, -y, -z'
'x, -y, z-1/2'
'-x+1/2, -y+1/2, -z'
'x+1/2, -y+1/2, z-1/2'

loop_
_atom_site_label
_atom_site_type_symbol
_atom_site_fract_x
_atom_site_fract_y
_atom_site_fract_z
_atom_site_U_iso_or_equiv
_atom_site_adp_type
_atom_site_occupancy
_atom_site_symmetry_multiplicity
_atom_site_calc_flag
_atom_site_refinement_flags
Co1 Co 0.5000 0.86006(3) 0.7500 0.01441(13) Uani 1 2 d S
O1 O 0.31568(13) 0.86523(12) 0.73818(9) 0.0195(3) Uani 1 1 d .
O2 O 0.23348(14) 0.87294(13) 0.61354(10) 0.0236(4) Uani 1 1 d .
C1 C 0.22825(18) 0.86800(16) 0.68808(14) 0.0179(4) Uani 1 1 d .
C2 C 0.10982(17) 0.86544(16) 0.72024(13) 0.0167(4) Uani 1 1 d .
C3 C 0.10020(19) 0.86490(18) 0.80176(14) 0.0202(5) Uani 1 1 d .
H3 H 0.165(3) 0.866(2) 0.8351(19) 0.038(9) Uiso 1 1 d .
C4 C -0.00872(19) 0.86491(18) 0.83156(14) 0.0200(5) Uani 1 1 d .
H4 H -0.013(3) 0.865(2) 0.8846(19) 0.033(8) Uiso 1 1 d .
N1 N 0.51205(16) 0.97540(15) 0.66250(11) 0.0200(4) Uani 1 1 d .
N2 N 0.42341(16) 1.00635(15) 0.61015(11) 0.0192(4) Uani 1 1 d .
H2N H 0.358(2) 0.971(2) 0.6030(16) 0.023(7) Uiso 1 1 d .
C5 C 0.4502(2) 1.08936(19) 0.57055(14) 0.0232(5) Uani 1 1 d .
C6 C 0.3655(3) 1.1378(2) 0.51083(17) 0.0339(6) Uiso 1 1 d .
H6A H 0.2943 1.0997 0.5060 0.051 Uiso 1 1 calc R
H6B H 0.3984 1.1400 0.4603 0.051 Uiso 1 1 calc R
H6C H 0.3494 1.2047 0.5277 0.051 Uiso 1 1 calc R
C7 C 0.5628(2) 1.1145(2) 0.59817(17) 0.0297(6) Uani 1 1 d .
H7 H 0.606(3) 1.169(3) 0.5839(19) 0.040(9) Uiso 1 1 d .
C8 C 0.5967(2) 1.0419(2) 0.65452(16) 0.0280(5) Uani 1 1 d .
H8 H 0.665(3) 1.033(2) 0.6853(17) 0.032(8) Uiso 1 1 d .
N3 N 0.50287(16) 0.74354(15) 0.66168(11) 0.0190(4) Uani 1 1 d .
N4 N 0.41637(17) 0.73858(16) 0.60166(12) 0.0224(4) Uani 1 1 d .
H4N H 0.356(3) 0.784(2) 0.6015(18) 0.035(8) Uiso 1 1 d .
C9 C 0.4276(2) 0.6593(2) 0.55378(16) 0.0291(6) Uani 1 1 d .
H9 H 0.374(3) 0.644(2) 0.509(2) 0.041(9) Uiso 1 1 d .
C10 C 0.5262(3) 0.6089(2) 0.58341(17) 0.0310(6) Uani 1 1 d .
H10 H 0.560(3) 0.544(3) 0.570(2) 0.053(10) Uiso 1 1 d .
C11 C 0.5703(2) 0.66299(18) 0.65050(15) 0.0243(5) Uani 1 1 d .
C12 C 0.6738(2) 0.6379(2) 0.70546(17) 0.0329(6) Uani 1 1 d .
H12A H 0.6841 0.6884 0.7460 0.049 Uiso 1 1 calc R
H12B H 0.7421 0.6351 0.6762 0.049 Uiso 1 1 calc R
H12C H 0.6620 0.5739 0.7297 0.049 Uiso 1 1 calc R

loop_
_atom_site_aniso_label
_atom_site_aniso_U_11
_atom_site_aniso_U_22
_atom_site_aniso_U_33
_atom_site_aniso_U_23
_atom_site_aniso_U_13
_atom_site_aniso_U_12
Co1 0.0076(2) 0.0195(2) 0.0161(2) 0.000 0.00082(13) 0.000
O1 0.0094(7) 0.0273(9) 0.0218(8) -0.0006(7) 0.0010(6) 0.0002(6)
O2 0.0132(7) 0.0375(10) 0.0205(8) -0.0023(7) 0.0032(6) -0.0012(7)
C1 0.0100(9) 0.0194(10) 0.0243(11) -0.0010(9) 0.0025(8) -0.0007(8)
C2 0.0096(9) 0.0192(10) 0.0215(11) -0.0012(9) 0.0025(8) -0.0007(8)
C3 0.0101(9) 0.0281(12) 0.0223(11) -0.0009(9) -0.0004(8) -0.0003(8)
C4 0.0123(10) 0.0303(12) 0.0175(11) 0.0013(9) 0.0017(8) -0.0006(9)
N1 0.0149(9) 0.0242(10) 0.0206(10) 0.0018(8) -0.0007(7) -0.0004(7)
N2 0.0143(9) 0.0232(10) 0.0201(9) 0.0024(8) 0.0012(7) 0.0004(7)
C5 0.0239(12) 0.0221(12) 0.0243(12) 0.0023(9) 0.0061(9) 0.0028(9)
C7 0.0284(13) 0.0250(13) 0.0357(15) 0.0054(11) 0.0019(11) -0.0081(10)
C8 0.0225(12) 0.0286(13) 0.0318(13) 0.0060(11) -0.0043(10) -0.0081(10)
N3 0.0156(9) 0.0238(10) 0.0177(9) 0.0007(8) 0.0022(7) 0.0013(7)
N4 0.0166(9) 0.0287(11) 0.0219(10) -0.0063(8) 0.0013(7) 0.0001(8)
C9 0.0275(13) 0.0314(14) 0.0281(13) -0.0071(10) 0.0006(10) -0.0032(10)
C10 0.0362(15) 0.0254(13) 0.0316(14) -0.0060(11) 0.0029(11) 0.0014(11)
C11 0.0233(12) 0.0242(12) 0.0260(12) 0.0030(9) 0.0053(9) 0.0027(9)
C12 0.0305(14) 0.0307(14) 0.0363(15) -0.0062(12) -0.0056(11) 0.0102(11)

loop_
_atom_type_symbol
_atom_type_description
_atom_type_scat_dispersion_real
_atom_type_scat_dispersion_imag
_atom_type_scat_source
C C 0.0033 0.0016 'International Tables Vol C Tables 4.2.6.8 and 6.1.1.4'
H H 0.0000 0.0000 'International Tables Vol C Tables 4.2.6.8 and 6.1.1.4'
N N 0.0061 0.0033 'International Tables Vol C Tables 4.2.6.8 and 6.1.1.4'
O O 0.0106 0.0060 'International Tables Vol C Tables 4.2.6.8 and 6.1.1.4'
Co Co 0.3494 0.9721 'International Tables Vol C Tables 4.2.6.8 and 6.1.1.4'

loop_
_geom_angle_atom_site_label_1
_geom_angle_atom_site_label_2
_geom_angle_atom_site_label_3
_geom_angle
_geom_angle_site_symmetry_1
_geom_angle_site_symmetry_3
O1 Co1 O1 176.26(9) 2_656 .
O1 Co1 N1 91.78(7) 2_656 2_656
O1 Co1 N1 85.53(7) . 2_656
O1 Co1 N1 85.53(7) 2_656 .
O1 Co1 N1 91.78(7) . .
N1 Co1 N1 88.31(11) 2_656 .
O1 Co1 N3 91.04(7) 2_656 .
O1 Co1 N3 91.66(7) . .
N1 Co1 N3 177.18(7) 2_656 .
N1 Co1 N3 92.06(7) . .
O1 Co1 N3 91.66(7) 2_656 2_656
O1 Co1 N3 91.04(7) . 2_656
N1 Co1 N3 92.06(7) 2_656 2_656
N1 Co1 N3 177.18(7) . 2_656
N3 Co1 N3 87.70(10) . 2_656
C1 O1 Co1 143.44(15) . .
O1 C1 O2 124.7(2) . .
O1 C1 C2 116.9(2) . .
O2 C1 C2 118.42(19) . .
C3 C2 C4 119.5(2) . 2_556
C3 C2 C1 120.22(19) . .
C4 C2 C1 120.3(2) 2_556 .
C4 C3 C2 120.4(2) . .
C3 C4 C2 120.2(2) . 2_556
C8 N1 N2 104.30(19) . .
C8 N1 Co1 129.49(16) . .
N2 N1 Co1 125.44(15) . .
C5 N2 N1 112.68(19) . .
N2 C5 C7 106.2(2) . .
N2 C5 C6 122.1(2) . .
C7 C5 C6 131.7(2) . .
C5 C7 C8 105.3(2) . .
N1 C8 C7 111.6(2) . .
C11 N3 N4 104.49(19) . .
C11 N3 Co1 135.50(16) . .
N4 N3 Co1 119.90(14) . .
C9 N4 N3 112.7(2) . .
N4 C9 C10 106.4(2) . .
C9 C10 C11 106.0(2) . .
N3 C11 C10 110.4(2) . .
N3 C11 C12 122.2(2) . .
C10 C11 C12 127.4(2) . .

loop_
_geom_bond_atom_site_label_1
_geom_bond_atom_site_label_2
_geom_bond_distance
_geom_bond_site_symmetry_2
Co1 O1 2.1106(15) 2_656
Co1 O1 2.1106(15) .
Co1 N1 2.144(2) 2_656
Co1 N1 2.144(2) .
Co1 N3 2.155(2) .
Co1 N3 2.155(2) 2_656
O1 C1 1.260(3) .
O2 C1 1.265(3) .
C1 C2 1.504(3) .
C2 C3 1.388(3) .
C2 C4 1.396(3) 2_556
C3 C4 1.384(3) .
C4 C2 1.396(3) 2_556
N1 C8 1.330(3) .
N1 N2 1.357(2) .
N2 C5 1.341(3) .
C5 C7 1.381(3) .
C5 C6 1.490(3) .
C7 C8 1.391(4) .
N3 C11 1.346(3) .
N3 N4 1.362(3) .
N4 C9 1.343(3) .
C9 C10 1.375(4) .
C10 C11 1.402(4) .
C11 C12 1.486(3) .
